data_7710335
loop_
_publ_author_name
'Wu, Tengdie'
'Wang, Shen'
'Lv, Yongxin'
'Fu, Tianyue'
'Jiang, Jinhai'
'Lu, Xin'
'Yu, Zhi-Peng'
'zhang, jie'
'Wang, Lianke'
'Zhou, Hong-Ping'

_publ_section_title
;
 A New Bis(thioether)-Dipyrrin N2S2 Ligand and Its Coordination Behaviors
 to Nickel, Copper and Zinc
;
_journal_name_full 'Dalton Transactions'
_journal_paper_doi 10.1039/D2DT01282K
_journal_year 2022
_chemical_formula_moiety 'C66 H50 F12 N4 S4 Zn'
_chemical_formula_sum 'C66 H50 F12 N4 S4 Zn'
_chemical_formula_weight 1320.71
_space_group_crystal_system orthorhombic
_space_group_IT_number 19
_space_group_name_Hall 'P 2ac 2ab'
_space_group_name_H-M_alt 'P 21 21 21'
_atom_sites_solution_hydrogens geom
_atom_sites_solution_primary dual
_audit_creation_date 2022-03-09
_audit_creation_method
;
Olex2 1.5
(compiled 2021.12.09 svn.r5202d8cf for OlexSys, GUI svn.r6439)
;
_audit_update_record
;
2022-04-06 deposited with the CCDC.	2022-05-25 downloaded from the CCDC.
;
_cell_angle_alpha 90
_cell_angle_beta 90
_cell_angle_gamma 90
_cell_formula_units_Z 4
_cell_length_a 13.5949(13)
_cell_length_b 17.6861(17)
_cell_length_c 28.194(3)
_cell_measurement_reflns_used 6110
_cell_measurement_temperature 296.15
_cell_measurement_theta_max 19.279
_cell_measurement_theta_min 2.303
_cell_volume 6779.0(12)
_computing_cell_refinement 'SAINT v8.34A (Bruker, 2013)'
_computing_data_reduction 'SAINT v8.34A (Bruker, 2013)'
_computing_molecular_graphics 'Olex2 1.5 (Dolomanov et al., 2009)'
_computing_publication_material 'Olex2 1.5 (Dolomanov et al., 2009)'
_computing_structure_refinement 'SHELXL 2014/7 (Sheldrick, 2015)'
_computing_structure_solution 'SHELXT 2014/5 (Sheldrick, 2014)'
_diffrn_ambient_temperature 296.15
_diffrn_detector_area_resol_mean 8
_diffrn_measured_fraction_theta_full 1.000
_diffrn_measured_fraction_theta_max 1.000
_diffrn_measurement_device_type 'Bruker APEX-II CCD'
_diffrn_measurement_method '\f and \w scans'
_diffrn_radiation_monochromator graphite
_diffrn_radiation_type MoK\a
_diffrn_radiation_wavelength 0.71073
_diffrn_reflns_av_R_equivalents 0.0710
_diffrn_reflns_av_unetI/netI 0.0723
_diffrn_reflns_Laue_measured_fraction_full 1.000
_diffrn_reflns_Laue_measured_fraction_max 1.000
_diffrn_reflns_limit_h_max 12
_diffrn_reflns_limit_h_min -16
_diffrn_reflns_limit_k_max 21
_diffrn_reflns_limit_k_min -21
_diffrn_reflns_limit_l_max 33
_diffrn_reflns_limit_l_min -33
_diffrn_reflns_number 49426
_diffrn_reflns_point_group_measured_fraction_full 1.000
_diffrn_reflns_point_group_measured_fraction_max 1.000
_diffrn_reflns_theta_full 25.000
_diffrn_reflns_theta_max 25.000
_diffrn_reflns_theta_min 1.359
_diffrn_source 'sealed tube'
_diffrn_source_current 30.0
_diffrn_source_power 1.5
_diffrn_source_voltage 50.0
_diffrn_standards_number 0
_exptl_absorpt_coefficient_mu 0.559
_exptl_absorpt_correction_T_max 0.7456
_exptl_absorpt_correction_T_min 0.6795
_exptl_absorpt_correction_type multi-scan
_exptl_absorpt_process_details
;
SADABS-2014/5 (Bruker,2014/5) was used for absorption correction.
wR2(int) was 0.0798 before and 0.0641 after correction.
The Ratio of minimum to maximum transmission is 0.9113.
The \l/2 correction factor is 0.00150.
;
_exptl_crystal_colour red
_exptl_crystal_colour_primary red
_exptl_crystal_density_diffrn 1.294
_exptl_crystal_description plate
_exptl_crystal_F_000 2704
_exptl_crystal_size_max 0.22
_exptl_crystal_size_mid 0.21
_exptl_crystal_size_min 0.1
_refine_diff_density_max 0.500
_refine_diff_density_min -0.237
_refine_diff_density_rms 0.049
_refine_ls_abs_structure_details
;
 Flack x determined using 2708 quotients [(I+)-(I-)]/[(I+)+(I-)]
 (Parsons, Flack and Wagner, Acta Cryst. B69 (2013) 249-259).
;
_refine_ls_abs_structure_Flack 0.007(9)
_refine_ls_extinction_method none
_refine_ls_goodness_of_fit_ref 1.039
_refine_ls_hydrogen_treatment constr
_refine_ls_matrix_type full
_refine_ls_number_parameters 940
_refine_ls_number_reflns 11937
_refine_ls_number_restraints 368
_refine_ls_restrained_S_all 1.112
_refine_ls_R_factor_all 0.0895
_refine_ls_R_factor_gt 0.0527
_refine_ls_shift/su_max 0.001
_refine_ls_shift/su_mean 0.000
_refine_ls_structure_factor_coef Fsqd
_refine_ls_weighting_details 'w=1/[\s^2^(Fo^2^)+(0.0534P)^2^+1.7294P] where P=(Fo^2^+2Fc^2^)/3'
_refine_ls_weighting_scheme calc
_refine_ls_wR_factor_gt 0.1135
_refine_ls_wR_factor_ref 0.1302
_reflns_Friedel_coverage 0.816
_reflns_Friedel_fraction_full 1.000
_reflns_Friedel_fraction_max 1.000
_reflns_number_gt 8106
_reflns_number_total 11937
_reflns_threshold_expression 'I > 2\s(I)'
_cod_data_source_file d2dt01282k2.cif
_cod_data_source_block 1
_cod_original_cell_volume 6779.0(11)
_cod_database_code 7710335
_shelx_shelxl_version_number 2014/7
_shelx_space_group_comment
;
The symmetry employed for this shelxl refinement is uniquely defined
by the following loop, which should always be used as a source of
symmetry information in preference to the above space-group names.
They are only intended as comments.
;
_shelx_estimated_absorpt_t_max 0.946
_shelx_estimated_absorpt_t_min 0.887
_olex2_refinement_description
;
1. Fixed Uiso
 At 1.2 times of:
  All C(H) groups
 At 1.5 times of:
  All C(H,H,H) groups
2. Restrained distances
 C35-C34A = C35-C34
 1.54 with sigma of 0.01
 F8A-C34A = F9A-C34A = F8-C34 = F7A-C34A = F9-C34 = F7-C34
 1.38 with sigma of 0.01
 F10-C38 = F12-C38 = F12A-C38A = F11-C38 = F10A-C38A = F11A-C38A
 1.38 with sigma of 0.01
 C38-C37 = C38A-C37
 1.54 with sigma of 0.01
 C5-C4 = C5A-C4
 1.54 with sigma of 0.01
 F3-C5 = F1A-C5A = F1-C5 = F2A-C5A = F2-C5 = F3A-C5A
 1.38 with sigma of 0.01
 F4-C1 = F5A-C1A = F5-C1 = F6A-C1A = F6-C1 = F4A-C1A
 1.38 with sigma of 0.01
 C2-C1A = C2-C1
 1.54 with sigma of 0.01
3. Uiso/Uaniso restraints and constraints
Uanis(F1) \\sim Ueq, Uanis(F2) \\sim Ueq, Uanis(F3) \\sim Ueq, Uanis(C5) \\sim
Ueq, Uanis(F1A) \\sim Ueq, Uanis(F2A) \\sim Ueq, Uanis(F3A) \\sim Ueq,
Uanis(C5A) \\sim Ueq: with sigma of 0.01 and sigma for terminal atoms of 0.02
Uanis(F7) \\sim Ueq, Uanis(F8) \\sim Ueq, Uanis(F9) \\sim Ueq, Uanis(C34) \\sim
Ueq, Uanis(F7A) \\sim Ueq, Uanis(F8A) \\sim Ueq, Uanis(F9A) \\sim Ueq,
Uanis(C34A) \\sim Ueq: with sigma of 0.01 and sigma for terminal atoms of 0.02
Uanis(F3A) \\sim Ueq: with sigma of 0.001 and sigma for terminal atoms of 0.002
Uanis(F3) \\sim Ueq: with sigma of 0.001 and sigma for terminal atoms of 0.002
4. Rigid body (RIGU) restrains
 C35, C34A, F9A, F8A, F7A
 with sigma for 1-2 distances of 0.001 and sigma for 1-3 distances of 0.002
 C35, C34, F9, F7, F8
 with sigma for 1-2 distances of 0.001 and sigma for 1-3 distances of 0.002
 C37, C38A, F12A, F11A, F10A
 with sigma for 1-2 distances of 0.001 and sigma for 1-3 distances of 0.002
 C37, C38, F12, F11, F10
 with sigma for 1-2 distances of 0.001 and sigma for 1-3 distances of 0.002
 F2A, F1A, C5A, F3A, C4
 with sigma for 1-2 distances of 0.001 and sigma for 1-3 distances of 0.002
 C4, F3, C5, F2, F1
 with sigma for 1-2 distances of 0.001 and sigma for 1-3 distances of 0.002
 C2, C1A, F6A, F5A, F4A
 with sigma for 1-2 distances of 0.001 and sigma for 1-3 distances of 0.002
 C2, C1, F6, F4, F5
 with sigma for 1-2 distances of 0.001 and sigma for 1-3 distances of 0.002
5. Others
 Sof(F7A)=Sof(F8A)=Sof(F9A)=Sof(C34A)=1-FVAR(1)
 Sof(F7)=Sof(F8)=Sof(F9)=Sof(C34)=FVAR(1)
 Sof(F10A)=Sof(F11A)=Sof(F12A)=Sof(C38A)=1-FVAR(2)
 Sof(F10)=Sof(F11)=Sof(F12)=Sof(C38)=FVAR(2)
 Sof(F1A)=Sof(F2A)=Sof(F3A)=Sof(C5A)=1-FVAR(3)
 Sof(F1)=Sof(F2)=Sof(F3)=Sof(C5)=FVAR(3)
 Sof(F4A)=Sof(F5A)=Sof(F6A)=Sof(C1A)=1-FVAR(4)
 Sof(F4)=Sof(F5)=Sof(F6)=Sof(C1)=FVAR(4)
6.a Aromatic/amide H refined with riding coordinates:
 C3(H3), C6(H6), C8(H8), C11(H11), C12(H12), C15(H15), C18(H18), C19(H19),
 C23(H23), C24(H24), C27(H27), C30(H30), C31(H31), C36(H36), C39(H39), C41(H41),
  C44(H44), C45(H45), C48(H48), C51(H51), C52(H52), C56(H56), C57(H57),
 C60(H60), C63(H63), C64(H64)
6.b Idealised Me refined as rotating group:
 C17(H17A,H17B,H17C), C21(H21A,H21B,H21C), C29(H29A,H29B,H29C), C33(H33A,H33B,
 H33C), C50(H50A,H50B,H50C), C54(H54A,H54B,H54C), C62(H62A,H62B,H62C), C65(H65A,
 H65B,H65C)
;
_smtbx_masks_special_details
;
A solvent mask was calculated and 164 electrons were 
found in a volume of 856\%A^3^ in 2 voids per unit cell. 
This is consistent with the presence of 
1[C4H8O] per Asymmetric Unit 
which account for 160 electrons 
per unit cell.
;
_smtbx_masks_void_probe_radius 1.2
_smtbx_masks_void_truncation_radius 1.2
_olex2_submission_special_instructions 'No special instructions were received'

loop_
_space_group_symop_operation_xyz
'x, y, z'
'-x+1/2, -y, z+1/2'
'-x, y+1/2, -z+1/2'
'x+1/2, -y+1/2, -z'

loop_
_atom_site_label
_atom_site_type_symbol
_atom_site_fract_x
_atom_site_fract_y
_atom_site_fract_z
_atom_site_U_iso_or_equiv
_atom_site_adp_type
_atom_site_occupancy
_atom_site_site_symmetry_order
_atom_site_calc_flag
_atom_site_refinement_flags_posn
_atom_site_refinement_flags_adp
_atom_site_refinement_flags_occupancy
_atom_site_disorder_assembly
_atom_site_disorder_group
Zn1 Zn 0.48844(5) 0.49681(4) 0.50489(2) 0.03986(19) Uani 1 1 d . . . . .
S1 S 0.84114(18) 0.43311(13) 0.52191(8) 0.0782(7) Uani 1 1 d . . . . .
S2 S 0.11523(16) 0.50865(15) 0.45429(7) 0.0722(6) Uani 1 1 d . . . . .
S3 S 0.56348(18) 0.77077(13) 0.44032(8) 0.0785(7) Uani 1 1 d . . . . .
S4 S 0.44053(18) 0.25020(13) 0.62107(7) 0.0764(7) Uani 1 1 d . . . . .
F1 F 0.4482(11) 0.1637(7) 0.2725(5) 0.140(4) Uani 0.654(12) 1 d D U P A 1
F2 F 0.6075(8) 0.1652(5) 0.2740(3) 0.100(3) Uani 0.654(12) 1 d D U P A 1
F3 F 0.5314(7) 0.1520(4) 0.3387(3) 0.087(3) Uani 0.654(12) 1 d D U P A 1
F4 F 0.5507(11) 0.4085(7) 0.1825(3) 0.127(4) Uani 0.695(14) 1 d D U P B 1
F5 F 0.6161(9) 0.4901(8) 0.2235(4) 0.130(4) Uani 0.695(14) 1 d D U P B 1
F6 F 0.4596(9) 0.4891(6) 0.2191(3) 0.122(4) Uani 0.695(14) 1 d D U P B 1
F7 F 0.7310(7) 0.7385(7) 0.7032(3) 0.125(4) Uani 0.718(12) 1 d D U P C 1
F8 F 0.7115(8) 0.6655(8) 0.7643(4) 0.153(4) Uani 0.718(12) 1 d D U P C 1
F9 F 0.6494(8) 0.7813(7) 0.7641(4) 0.145(4) Uani 0.718(12) 1 d D U P C 1
F10 F 0.3112(10) 0.7085(11) 0.7924(4) 0.145(5) Uani 0.594(16) 1 d D U P D 1
F11 F 0.2694(11) 0.5999(9) 0.7621(6) 0.147(5) Uani 0.594(16) 1 d D U P D 1
F12 F 0.2359(9) 0.7082(11) 0.7277(5) 0.141(5) Uani 0.594(16) 1 d D U P D 1
N1 N 0.5987(3) 0.4956(3) 0.45890(14) 0.0396(11) Uani 1 1 d . . . . .
N2 N 0.3958(4) 0.4357(3) 0.46639(16) 0.0402(13) Uani 1 1 d . . . . .
N3 N 0.4501(4) 0.6019(3) 0.52166(16) 0.0393(12) Uani 1 1 d . . . . .
N4 N 0.5207(4) 0.4609(3) 0.57014(16) 0.0421(13) Uani 1 1 d . . . . .
C1 C 0.5375(10) 0.4442(7) 0.2235(4) 0.099(3) Uani 0.695(14) 1 d D U P B 1
C01P C 0.4871(6) 0.7020(4) 0.4133(2) 0.062(2) Uani 1 1 d . . . . .
C2 C 0.5309(6) 0.3931(4) 0.2659(2) 0.063(2) Uani 1 1 d D U . . .
C3 C 0.5291(7) 0.3173(4) 0.2613(2) 0.067(2) Uani 1 1 d . . . . .
H3 H 0.5342 0.2950 0.2315 0.081 Uiso 1 1 calc R U . . .
C4 C 0.5196(6) 0.2732(4) 0.3014(2) 0.0620(19) Uani 1 1 d D U . . .
C5 C 0.5246(10) 0.1883(6) 0.2984(4) 0.091(3) Uani 0.654(12) 1 d D U P A 1
C6 C 0.5175(5) 0.3067(4) 0.3461(2) 0.0530(18) Uani 1 1 d . . . . .
H6 H 0.5152 0.2766 0.3732 0.064 Uiso 1 1 calc R U . . .
C7 C 0.5189(5) 0.3845(4) 0.3503(2) 0.0446(16) Uani 1 1 d . . . . .
C8 C 0.5266(5) 0.4284(4) 0.3102(2) 0.0505(18) Uani 1 1 d . . . . .
H8 H 0.5288 0.4809 0.3126 0.061 Uiso 1 1 calc R U . . .
C9 C 0.5107(5) 0.4193(3) 0.39910(19) 0.0375(14) Uani 1 1 d . . . . .
C10 C 0.5920(5) 0.4606(4) 0.4146(2) 0.0419(16) Uani 1 1 d . . . . .
C11 C 0.6856(5) 0.4680(4) 0.3923(2) 0.0538(19) Uani 1 1 d . . . . .
H11 H 0.7018 0.4508 0.3622 0.065 Uiso 1 1 calc R U . . .
C12 C 0.7467(5) 0.5041(5) 0.4224(2) 0.0571(18) Uani 1 1 d . . . . .
H12 H 0.8123 0.5161 0.4169 0.068 Uiso 1 1 calc R U . . .
C13 C 0.6923(5) 0.5203(4) 0.4640(2) 0.0444(17) Uani 1 1 d . . . . .
C14 C 0.7272(5) 0.5590(4) 0.5078(2) 0.0439(16) Uani 1 1 d . . . . .
C15 C 0.6937(5) 0.6313(4) 0.5190(2) 0.0509(18) Uani 1 1 d . . . . .
H15 H 0.6482 0.6544 0.4990 0.061 Uiso 1 1 calc R U . . .
C16 C 0.7260(6) 0.6697(4) 0.5589(3) 0.059(2) Uani 1 1 d . . . . .
C17 C 0.6911(6) 0.7489(5) 0.5689(3) 0.079(3) Uani 1 1 d . . . . .
H17A H 0.7263 0.7689 0.5957 0.118 Uiso 1 1 calc R U . . .
H17B H 0.6220 0.7481 0.5759 0.118 Uiso 1 1 calc R U . . .
H17C H 0.7028 0.7801 0.5417 0.118 Uiso 1 1 calc R U . . .
C18 C 0.7948(6) 0.6349(6) 0.5871(3) 0.072(2) Uani 1 1 d . . . . .
H18 H 0.8188 0.6601 0.6136 0.086 Uiso 1 1 calc R U . . .
C19 C 0.8296(6) 0.5624(6) 0.5769(3) 0.075(3) Uani 1 1 d . . . . .
H19 H 0.8759 0.5398 0.5967 0.090 Uiso 1 1 calc R U . . .
C20 C 0.7955(5) 0.5243(4) 0.5375(2) 0.055(2) Uani 1 1 d . . . . .
C21 C 0.8564(10) 0.3891(6) 0.5782(4) 0.135(5) Uani 1 1 d . . . . .
H21A H 0.8641 0.3356 0.5740 0.202 Uiso 1 1 calc R U . . .
H21B H 0.7995 0.3988 0.5975 0.202 Uiso 1 1 calc R U . . .
H21C H 0.9137 0.4093 0.5936 0.202 Uiso 1 1 calc R U . . .
C22 C 0.4216(5) 0.4063(4) 0.4225(2) 0.0437(17) Uani 1 1 d . . . . .
C23 C 0.3382(5) 0.3682(4) 0.4035(3) 0.056(2) Uani 1 1 d . . . . .
H23 H 0.3352 0.3435 0.3744 0.067 Uiso 1 1 calc R U . . .
C24 C 0.2630(6) 0.3743(4) 0.4358(3) 0.064(2) Uani 1 1 d . . . . .
H24 H 0.2002 0.3537 0.4332 0.076 Uiso 1 1 calc R U . . .
C25 C 0.3001(5) 0.4182(4) 0.4741(2) 0.0459(17) Uani 1 1 d . . . . .
C26 C 0.2467(5) 0.4452(4) 0.5159(2) 0.0459(17) Uani 1 1 d . . . . .
C27 C 0.2824(5) 0.4268(4) 0.5609(3) 0.0529(18) Uani 1 1 d . . . . .
H27 H 0.3395 0.3981 0.5633 0.063 Uiso 1 1 calc R U . . .
C28 C 0.2348(6) 0.4502(5) 0.6026(3) 0.064(2) Uani 1 1 d . . . . .
C29 C 0.2739(7) 0.4290(5) 0.6502(3) 0.086(3) Uani 1 1 d . . . . .
H29A H 0.2697 0.3752 0.6542 0.128 Uiso 1 1 calc R U . . .
H29B H 0.2358 0.4535 0.6744 0.128 Uiso 1 1 calc R U . . .
H29C H 0.3413 0.4446 0.6527 0.128 Uiso 1 1 calc R U . . .
C30 C 0.1496(6) 0.4930(5) 0.5971(3) 0.073(2) Uani 1 1 d . . . . .
H30 H 0.1170 0.5104 0.6239 0.087 Uiso 1 1 calc R U . . .
C31 C 0.1121(5) 0.5103(5) 0.5529(2) 0.066(2) Uani 1 1 d . . . . .
H31 H 0.0537 0.5374 0.5507 0.080 Uiso 1 1 calc R U . . .
C32 C 0.1597(5) 0.4880(4) 0.5120(2) 0.0548(18) Uani 1 1 d . . . . .
C33 C 0.0232(7) 0.5791(5) 0.4645(3) 0.089(3) Uani 1 1 d . . . . .
H33A H 0.0016 0.5993 0.4347 0.134 Uiso 1 1 calc R U . . .
H33B H 0.0503 0.6190 0.4835 0.134 Uiso 1 1 calc R U . . .
H33C H -0.0316 0.5567 0.4807 0.134 Uiso 1 1 calc R U . . .
C34 C 0.6657(8) 0.7193(8) 0.7376(5) 0.113(3) Uani 0.718(12) 1 d D U P C 1
C35 C 0.5708(6) 0.6898(5) 0.7167(3) 0.076(2) Uani 1 1 d D U . . .
C36 C 0.4871(7) 0.6957(5) 0.7433(3) 0.075(2) Uani 1 1 d . . . . .
H36 H 0.4879 0.7187 0.7730 0.090 Uiso 1 1 calc R U . . .
C37 C 0.4030(6) 0.6670(5) 0.7250(3) 0.077(2) Uani 1 1 d D U . . .
C38 C 0.3056(10) 0.6692(9) 0.7516(5) 0.119(4) Uani 0.594(16) 1 d D U P D 1
C39 C 0.3999(6) 0.6321(5) 0.6810(2) 0.063(2) Uani 1 1 d . . . . .
H39 H 0.3407 0.6134 0.6693 0.076 Uiso 1 1 calc R U . . .
C40 C 0.4851(5) 0.6253(4) 0.6546(2) 0.0474(17) Uani 1 1 d . . . . .
C41 C 0.5712(6) 0.6545(4) 0.6723(2) 0.060(2) Uani 1 1 d . . . . .
H41 H 0.6292 0.6509 0.6550 0.072 Uiso 1 1 calc R U . . .
C42 C 0.4833(5) 0.5851(4) 0.6074(2) 0.0438(16) Uani 1 1 d . . . . .
C43 C 0.5194(5) 0.5102(4) 0.60892(19) 0.0442(15) Uani 1 1 d . . . . .
C44 C 0.5495(6) 0.4707(4) 0.6498(2) 0.063(2) Uani 1 1 d . . . . .
H44 H 0.5551 0.4904 0.6803 0.076 Uiso 1 1 calc R U . . .
C45 C 0.5690(6) 0.3979(4) 0.6363(2) 0.067(2) Uani 1 1 d . . . . .
H45 H 0.5913 0.3590 0.6557 0.080 Uiso 1 1 calc R U . . .
C46 C 0.5485(5) 0.3930(4) 0.5865(2) 0.0487(18) Uani 1 1 d . . . . .
C47 C 0.5557(5) 0.3259(4) 0.5559(2) 0.0488(17) Uani 1 1 d . . . . .
C48 C 0.6104(6) 0.3279(4) 0.5146(3) 0.060(2) Uani 1 1 d . . . . .
H48 H 0.6419 0.3731 0.5072 0.072 Uiso 1 1 calc R U . . .
C49 C 0.6219(6) 0.2682(4) 0.4836(3) 0.060(2) Uani 1 1 d . . . . .
C50 C 0.6922(7) 0.2694(5) 0.4426(3) 0.091(3) Uani 1 1 d . . . . .
H50A H 0.6825 0.2251 0.4235 0.136 Uiso 1 1 calc R U . . .
H50B H 0.7585 0.2701 0.4544 0.136 Uiso 1 1 calc R U . . .
H50C H 0.6806 0.3137 0.4238 0.136 Uiso 1 1 calc R U . . .
C51 C 0.5682(6) 0.2037(4) 0.4937(3) 0.067(2) Uani 1 1 d . . . . .
H51 H 0.5693 0.1635 0.4725 0.081 Uiso 1 1 calc R U . . .
C52 C 0.5131(6) 0.1978(4) 0.5346(3) 0.063(2) Uani 1 1 d . . . . .
H52 H 0.4793 0.1532 0.5407 0.076 Uiso 1 1 calc R U . . .
C53 C 0.5068(5) 0.2576(4) 0.5675(2) 0.0557(18) Uani 1 1 d . . . . .
C54 C 0.4099(9) 0.1511(6) 0.6247(4) 0.130(4) Uani 1 1 d . . . . .
H54A H 0.4692 0.1218 0.6269 0.195 Uiso 1 1 calc R U . . .
H54B H 0.3740 0.1364 0.5969 0.195 Uiso 1 1 calc R U . . .
H54C H 0.3702 0.1423 0.6523 0.195 Uiso 1 1 calc R U . . .
C55 C 0.4519(5) 0.6279(4) 0.5690(2) 0.0424(16) Uani 1 1 d . . . . .
C56 C 0.4240(5) 0.7059(4) 0.5683(2) 0.0532(19) Uani 1 1 d . . . . .
H56 H 0.4164 0.7370 0.5947 0.064 Uiso 1 1 calc R U . . .
C57 C 0.4106(5) 0.7266(4) 0.5223(2) 0.0554(19) Uani 1 1 d . . . . .
H57 H 0.3935 0.7744 0.5113 0.066 Uiso 1 1 calc R U . . .
C58 C 0.4278(5) 0.6613(3) 0.4943(2) 0.0452(16) Uani 1 1 d . . . . .
C59 C 0.4276(5) 0.6561(4) 0.4415(2) 0.0464(17) Uani 1 1 d . . . . .
C60 C 0.3648(6) 0.6044(4) 0.4194(2) 0.056(2) Uani 1 1 d . . . . .
H60 H 0.3254 0.5736 0.4382 0.067 Uiso 1 1 calc R U . . .
C61 C 0.3587(6) 0.5970(4) 0.3705(2) 0.061(2) Uani 1 1 d . . . . .
C62 C 0.2863(7) 0.5448(5) 0.3470(3) 0.090(3) Uani 1 1 d . . . . .
H62A H 0.2606 0.5101 0.3701 0.134 Uiso 1 1 calc R U . . .
H62B H 0.3187 0.5172 0.3222 0.134 Uiso 1 1 calc R U . . .
H62C H 0.2334 0.5739 0.3338 0.134 Uiso 1 1 calc R U . . .
C63 C 0.4204(8) 0.6421(5) 0.3439(3) 0.082(3) Uani 1 1 d . . . . .
H63 H 0.4191 0.6376 0.3111 0.098 Uiso 1 1 calc R U . . .
C64 C 0.4841(8) 0.6934(5) 0.3641(3) 0.089(3) Uani 1 1 d . . . . .
H64 H 0.5251 0.7224 0.3449 0.107 Uiso 1 1 calc R U . . .
C65 C 0.6591(8) 0.7840(8) 0.4003(4) 0.141(5) Uani 1 1 d . . . . .
H65A H 0.6357 0.8123 0.3735 0.211 Uiso 1 1 calc R U . . .
H65B H 0.6829 0.7357 0.3898 0.211 Uiso 1 1 calc R U . . .
H65C H 0.7114 0.8112 0.4155 0.211 Uiso 1 1 calc R U . . .
F7A F 0.678(2) 0.7916(14) 0.7102(9) 0.125(7) Uani 0.282(12) 1 d D U P C 2
F8A F 0.7499(16) 0.6751(15) 0.7223(10) 0.117(7) Uani 0.282(12) 1 d D U P C 2
F9A F 0.6823(17) 0.7296(15) 0.7781(7) 0.096(6) Uani 0.282(12) 1 d D U P C 2
C34A C 0.6709(13) 0.7220(13) 0.7306(8) 0.099(5) Uani 0.282(12) 1 d D U P C 2
F10A F 0.2896(18) 0.7467(12) 0.7670(9) 0.147(7) Uani 0.406(16) 1 d D U P D 2
F11A F 0.3225(16) 0.6288(14) 0.7951(7) 0.142(7) Uani 0.406(16) 1 d D U P D 2
F12A F 0.2290(14) 0.6439(17) 0.7358(8) 0.145(7) Uani 0.406(16) 1 d D U P D 2
C38A C 0.3112(13) 0.6736(12) 0.7561(7) 0.125(5) Uani 0.406(16) 1 d D U P D 2
F1A F 0.4433(16) 0.1593(8) 0.3248(5) 0.100(5) Uani 0.346(12) 1 d D U P A 2
F2A F 0.4565(15) 0.1762(12) 0.2508(5) 0.085(5) Uani 0.346(12) 1 d D U P A 2
F3A F 0.5844(16) 0.1462(13) 0.2883(9) 0.116(5) Uani 0.346(12) 1 d D U P A 2
C5A C 0.5037(15) 0.1901(8) 0.2931(6) 0.081(3) Uani 0.346(12) 1 d D U P A 2
F4A F 0.487(2) 0.4079(14) 0.1860(7) 0.108(7) Uani 0.305(14) 1 d D U P B 2
F5A F 0.6455(17) 0.4350(15) 0.2040(8) 0.121(7) Uani 0.305(14) 1 d D U P B 2
F6A F 0.538(3) 0.5124(11) 0.2258(8) 0.121(7) Uani 0.305(14) 1 d D U P B 2
C1A C 0.5498(17) 0.4367(11) 0.2195(6) 0.098(5) Uani 0.305(14) 1 d D U P B 2

loop_
_atom_site_aniso_label
_atom_site_aniso_U_11
_atom_site_aniso_U_22
_atom_site_aniso_U_33
_atom_site_aniso_U_23
_atom_site_aniso_U_13
_atom_site_aniso_U_12
Zn1 0.0486(4) 0.0408(4) 0.0302(3) -0.0066(3) 0.0017(3) 0.0001(4)
S1 0.0817(16) 0.0780(15) 0.0750(14) -0.0005(12) -0.0043(12) 0.0196(13)
S2 0.0737(14) 0.0823(15) 0.0605(11) -0.0092(12) 0.0022(10) 0.0097(14)
S3 0.0907(17) 0.0754(15) 0.0696(13) 0.0074(11) 0.0011(12) -0.0229(13)
S4 0.0911(18) 0.0701(14) 0.0681(13) 0.0087(11) 0.0024(12) -0.0125(13)
F1 0.192(7) 0.076(6) 0.151(8) 0.001(6) -0.045(6) -0.026(5)
F2 0.162(6) 0.055(5) 0.085(5) 0.004(4) 0.029(4) 0.010(4)
F3 0.100(4) 0.077(3) 0.083(3) 0.000(2) 0.012(2) -0.002(2)
F4 0.205(11) 0.126(6) 0.050(3) 0.021(4) 0.024(5) 0.002(7)
F5 0.165(7) 0.126(7) 0.100(6) 0.041(6) 0.008(5) -0.010(6)
F6 0.159(7) 0.114(6) 0.093(5) 0.043(5) 0.001(4) 0.024(5)
F7 0.106(6) 0.170(9) 0.100(5) -0.047(5) 0.001(4) -0.052(6)
F8 0.121(6) 0.199(8) 0.139(7) -0.016(6) -0.027(5) -0.036(5)
F9 0.126(7) 0.181(7) 0.128(7) -0.084(6) -0.011(5) -0.047(5)
F10 0.139(9) 0.203(12) 0.094(7) -0.042(7) 0.056(6) 0.011(8)
F11 0.120(9) 0.181(9) 0.141(10) -0.004(6) 0.057(7) -0.006(6)
F12 0.112(6) 0.192(11) 0.118(8) -0.017(7) 0.043(5) 0.020(6)
N1 0.048(3) 0.042(3) 0.029(2) -0.002(3) -0.004(2) -0.004(3)
N2 0.046(4) 0.046(3) 0.028(3) -0.006(2) 0.005(2) -0.002(3)
N3 0.049(3) 0.038(3) 0.030(3) -0.006(2) -0.003(2) 0.001(3)
N4 0.049(3) 0.042(3) 0.035(3) 0.000(2) 0.001(3) 0.000(3)
C1 0.149(7) 0.099(5) 0.049(3) 0.031(3) 0.008(4) 0.012(4)
C01P 0.083(6) 0.054(4) 0.049(4) 0.012(3) -0.008(4) 0.002(5)
C2 0.098(6) 0.060(4) 0.031(3) 0.000(3) 0.002(3) 0.008(4)
C3 0.101(7) 0.066(5) 0.036(4) -0.015(4) 0.010(4) -0.003(5)
C4 0.084(5) 0.060(3) 0.042(3) -0.011(2) 0.019(4) -0.011(3)
C5 0.142(6) 0.059(3) 0.073(4) -0.015(2) 0.012(3) -0.005(3)
C6 0.075(5) 0.048(4) 0.037(3) -0.005(3) 0.002(4) 0.005(4)
C7 0.047(4) 0.053(4) 0.035(3) -0.013(3) 0.004(3) 0.002(4)
C8 0.069(5) 0.042(4) 0.040(4) -0.004(3) -0.006(3) 0.002(4)
C9 0.043(4) 0.042(3) 0.027(3) -0.004(3) 0.002(3) 0.002(3)
C10 0.052(4) 0.043(4) 0.031(3) -0.004(3) 0.004(3) -0.002(3)
C11 0.055(5) 0.070(5) 0.036(4) -0.009(3) 0.017(4) -0.008(4)
C12 0.046(4) 0.080(5) 0.045(4) -0.011(5) 0.010(3) -0.007(5)
C13 0.045(4) 0.050(4) 0.038(3) -0.003(3) 0.001(3) -0.001(3)
C14 0.040(4) 0.052(4) 0.040(4) -0.003(3) -0.001(3) -0.008(3)
C15 0.050(4) 0.058(5) 0.045(4) -0.003(3) -0.004(3) -0.018(4)
C16 0.053(5) 0.069(5) 0.056(5) -0.018(4) 0.005(4) -0.016(4)
C17 0.088(7) 0.073(6) 0.075(6) -0.017(5) 0.008(5) -0.015(5)
C18 0.059(6) 0.103(7) 0.053(5) -0.025(5) -0.010(4) -0.010(5)
C19 0.057(5) 0.114(8) 0.054(5) -0.010(5) -0.014(4) 0.010(5)
C20 0.049(4) 0.075(6) 0.040(4) -0.010(4) -0.001(3) -0.001(4)
C21 0.179(13) 0.114(9) 0.112(9) 0.030(7) -0.026(9) 0.037(9)
C22 0.052(5) 0.047(4) 0.032(3) -0.012(3) 0.006(3) -0.002(3)
C23 0.052(5) 0.068(5) 0.048(4) -0.025(4) 0.006(4) -0.004(4)
C24 0.054(5) 0.070(5) 0.068(5) -0.032(4) 0.000(4) -0.015(4)
C25 0.048(4) 0.049(4) 0.040(4) -0.012(3) 0.004(3) -0.002(3)
C26 0.040(4) 0.050(4) 0.048(4) -0.012(3) 0.011(3) -0.013(3)
C27 0.044(4) 0.061(5) 0.055(5) -0.011(4) 0.010(4) -0.001(4)
C28 0.072(6) 0.076(6) 0.043(4) 0.003(4) 0.012(4) -0.014(5)
C29 0.106(7) 0.106(7) 0.045(5) -0.007(5) 0.020(5) -0.004(6)
C30 0.084(6) 0.076(6) 0.059(5) -0.012(5) 0.023(4) 0.004(6)
C31 0.063(5) 0.077(6) 0.059(5) -0.007(5) 0.019(4) 0.013(5)
C32 0.051(4) 0.056(5) 0.058(4) -0.011(4) 0.014(3) -0.003(4)
C33 0.090(7) 0.086(6) 0.092(6) 0.002(5) -0.004(5) 0.012(6)
C34 0.097(4) 0.159(7) 0.083(5) -0.050(4) -0.010(3) -0.045(4)
C35 0.088(4) 0.095(6) 0.045(4) -0.025(4) -0.002(3) -0.028(4)
C36 0.099(7) 0.083(6) 0.042(4) -0.023(4) 0.010(5) -0.018(6)
C37 0.085(5) 0.097(6) 0.048(4) -0.019(4) 0.029(4) 0.003(4)
C38 0.100(5) 0.171(9) 0.087(6) -0.022(5) 0.055(4) 0.006(5)
C39 0.060(5) 0.088(6) 0.042(4) -0.012(4) 0.010(4) -0.012(4)
C40 0.059(5) 0.050(4) 0.033(3) -0.004(3) 0.003(4) -0.007(4)
C41 0.055(5) 0.080(6) 0.045(4) -0.014(4) 0.010(4) -0.010(4)
C42 0.049(4) 0.053(4) 0.029(3) -0.008(3) 0.004(3) -0.005(4)
C43 0.057(4) 0.045(4) 0.031(3) 0.001(3) 0.001(3) -0.007(4)
C44 0.092(6) 0.060(5) 0.037(4) -0.002(3) -0.015(4) -0.001(4)
C45 0.098(7) 0.058(5) 0.045(4) 0.004(4) -0.025(4) 0.000(5)
C46 0.054(5) 0.047(4) 0.045(4) 0.000(3) -0.009(3) -0.001(4)
C47 0.054(4) 0.046(4) 0.047(4) -0.004(3) -0.008(4) 0.007(4)
C48 0.070(5) 0.046(4) 0.064(5) 0.002(4) -0.001(4) 0.010(4)
C49 0.076(5) 0.047(5) 0.056(5) 0.007(4) -0.001(4) 0.014(4)
C50 0.115(8) 0.074(6) 0.082(6) 0.002(5) 0.017(6) 0.033(6)
C51 0.076(5) 0.059(5) 0.067(5) -0.020(4) -0.013(5) 0.019(4)
C52 0.064(5) 0.044(4) 0.083(5) -0.007(4) -0.015(5) 0.002(4)
C53 0.059(5) 0.047(4) 0.061(4) 0.002(3) -0.009(4) 0.005(4)
C54 0.173(12) 0.098(8) 0.120(9) 0.014(7) 0.027(9) -0.055(8)
C55 0.049(4) 0.042(4) 0.036(4) -0.007(3) 0.002(3) -0.004(3)
C56 0.071(5) 0.043(4) 0.046(4) -0.012(3) 0.000(4) 0.005(4)
C57 0.069(5) 0.040(4) 0.057(4) -0.006(3) 0.002(4) 0.006(4)
C58 0.050(4) 0.043(4) 0.042(4) -0.004(3) 0.001(3) 0.004(3)
C59 0.057(5) 0.045(4) 0.037(4) 0.001(3) -0.007(3) 0.007(4)
C60 0.071(6) 0.053(5) 0.044(4) 0.006(4) -0.002(4) 0.010(4)
C61 0.078(6) 0.063(5) 0.042(4) -0.004(4) -0.004(4) -0.001(4)
C62 0.117(8) 0.091(7) 0.061(5) -0.012(5) -0.023(5) -0.007(6)
C63 0.134(9) 0.080(6) 0.032(4) 0.004(4) -0.006(5) 0.000(6)
C64 0.123(8) 0.097(7) 0.047(5) 0.021(5) 0.009(6) -0.025(7)
C65 0.086(8) 0.202(14) 0.134(10) -0.048(10) 0.021(7) -0.052(9)
F7A 0.115(12) 0.124(9) 0.134(12) -0.003(7) -0.022(9) -0.039(7)
F8A 0.105(7) 0.133(11) 0.112(12) -0.030(9) -0.017(7) -0.020(7)
F9A 0.097(10) 0.103(12) 0.088(8) -0.025(6) -0.022(5) -0.029(8)
C34A 0.095(5) 0.113(8) 0.088(8) -0.024(6) -0.017(5) -0.034(5)
F10A 0.147(12) 0.167(11) 0.129(13) -0.018(8) 0.066(10) 0.024(7)
F11A 0.136(11) 0.179(14) 0.110(9) 0.006(8) 0.062(8) 0.006(9)
F12A 0.114(7) 0.191(15) 0.131(11) -0.012(10) 0.058(7) 0.003(8)
C38A 0.110(6) 0.162(11) 0.101(8) -0.009(7) 0.067(6) 0.013(6)
F1A 0.160(9) 0.054(7) 0.087(7) -0.022(5) 0.038(6) -0.033(6)
F2A 0.119(8) 0.071(8) 0.066(6) -0.015(5) 0.008(5) -0.022(6)
F3A 0.124(6) 0.110(5) 0.116(6) -0.005(3) 0.007(3) 0.003(3)
C5A 0.112(6) 0.065(3) 0.065(6) -0.010(3) 0.005(4) -0.020(3)
F4A 0.174(14) 0.105(11) 0.046(7) 0.017(6) 0.007(7) 0.003(9)
F5A 0.170(12) 0.107(12) 0.086(10) 0.030(9) 0.029(6) 0.008(8)
F6A 0.189(16) 0.085(7) 0.089(10) 0.018(5) 0.021(10) 0.007(7)
C1A 0.165(12) 0.087(8) 0.043(5) 0.019(5) 0.013(5) 0.006(7)

loop_
_atom_type_symbol
_atom_type_description
_atom_type_scat_dispersion_real
_atom_type_scat_dispersion_imag
_atom_type_scat_source
C C 0.0033 0.0016 'International Tables Vol C Tables 4.2.6.8 and 6.1.1.4'
H H 0.0000 0.0000 'International Tables Vol C Tables 4.2.6.8 and 6.1.1.4'
F F 0.0171 0.0103 'International Tables Vol C Tables 4.2.6.8 and 6.1.1.4'
N N 0.0061 0.0033 'International Tables Vol C Tables 4.2.6.8 and 6.1.1.4'
S S 0.1246 0.1234 'International Tables Vol C Tables 4.2.6.8 and 6.1.1.4'
Zn Zn 0.2839 1.4301 'International Tables Vol C Tables 4.2.6.8 and 6.1.1.4'

loop_
_geom_angle_atom_site_label_1
_geom_angle_atom_site_label_2
_geom_angle_atom_site_label_3
_geom_angle
_geom_angle_site_symmetry_1
_geom_angle_site_symmetry_3
_geom_angle_publ_flag
N1 Zn1 N2 96.67(19) . . ?
N1 Zn1 N3 111.4(2) . . ?
N1 Zn1 N4 115.7(2) . . ?
N2 Zn1 N3 118.3(2) . . ?
N2 Zn1 N4 118.1(2) . . ?
N3 Zn1 N4 97.83(19) . . ?
C21 S1 C20 102.4(5) . . ?
C32 S2 C33 103.6(4) . . ?
C65 S3 C01P 104.6(5) . . ?
C53 S4 C54 103.8(4) . . ?
C10 N1 Zn1 122.8(4) . . ?
C13 N1 Zn1 129.6(4) . . ?
C13 N1 C10 107.4(5) . . ?
C22 N2 Zn1 122.1(4) . . ?
C25 N2 Zn1 130.3(4) . . ?
C25 N2 C22 107.5(5) . . ?
C55 N3 Zn1 121.6(4) . . ?
C58 N3 Zn1 131.0(4) . . ?
C58 N3 C55 107.1(5) . . ?
C43 N4 Zn1 121.3(4) . . ?
C46 N4 Zn1 131.6(4) . . ?
C46 N4 C43 107.1(5) . . ?
F4 C1 F5 100.4(11) . . ?
F4 C1 F6 108.2(11) . . ?
F4 C1 C2 114.5(10) . . ?
F5 C1 C2 114.2(10) . . ?
F6 C1 F5 105.8(11) . . ?
F6 C1 C2 112.7(9) . . ?
C59 C01P S3 119.7(5) . . ?
C59 C01P C64 119.1(7) . . ?
C64 C01P S3 121.2(7) . . ?
C3 C2 C1 121.5(8) . . ?
C3 C2 C8 122.0(6) . . ?
C3 C2 C1A 114.8(10) . . ?
C8 C2 C1 116.5(7) . . ?
C8 C2 C1A 122.9(10) . . ?
C2 C3 H3 120.5 . . ?
C2 C3 C4 119.1(6) . . ?
C4 C3 H3 120.5 . . ?
C3 C4 C5 120.9(7) . . ?
C3 C4 C6 120.2(6) . . ?
C3 C4 C5A 116.0(9) . . ?
C6 C4 C5 118.4(7) . . ?
C6 C4 C5A 123.7(9) . . ?
F1 C5 F2 105.2(12) . . ?
F1 C5 C4 108.6(10) . . ?
F2 C5 C4 111.1(9) . . ?
F3 C5 F1 111.6(11) . . ?
F3 C5 F2 103.3(10) . . ?
F3 C5 C4 116.4(9) . . ?
C4 C6 H6 120.0 . . ?
C7 C6 C4 120.0(6) . . ?
C7 C6 H6 120.0 . . ?
C6 C7 C9 118.8(5) . . ?
C8 C7 C6 119.7(5) . . ?
C8 C7 C9 121.6(6) . . ?
C2 C8 H8 120.5 . . ?
C7 C8 C2 119.0(6) . . ?
C7 C8 H8 120.5 . . ?
C10 C9 C7 116.1(5) . . ?
C10 C9 C22 128.6(5) . . ?
C22 C9 C7 115.2(5) . . ?
N1 C10 C11 107.2(6) . . ?
C9 C10 N1 124.3(6) . . ?
C9 C10 C11 128.1(6) . . ?
C10 C11 H11 125.8 . . ?
C12 C11 C10 108.4(6) . . ?
C12 C11 H11 125.8 . . ?
C11 C12 H12 126.4 . . ?
C11 C12 C13 107.2(6) . . ?
C13 C12 H12 126.4 . . ?
N1 C13 C12 109.7(5) . . ?
N1 C13 C14 122.5(5) . . ?
C12 C13 C14 127.8(6) . . ?
C15 C14 C13 120.4(6) . . ?
C15 C14 C20 119.1(6) . . ?
C20 C14 C13 120.5(6) . . ?
C14 C15 H15 119.0 . . ?
C16 C15 C14 122.0(7) . . ?
C16 C15 H15 119.0 . . ?
C15 C16 C17 120.6(8) . . ?
C18 C16 C15 117.7(7) . . ?
C18 C16 C17 121.6(7) . . ?
C16 C17 H17A 109.5 . . ?
C16 C17 H17B 109.5 . . ?
C16 C17 H17C 109.5 . . ?
H17A C17 H17B 109.5 . . ?
H17A C17 H17C 109.5 . . ?
H17B C17 H17C 109.5 . . ?
C16 C18 H18 119.2 . . ?
C16 C18 C19 121.6(7) . . ?
C19 C18 H18 119.2 . . ?
C18 C19 H19 120.0 . . ?
C20 C19 C18 120.0(8) . . ?
C20 C19 H19 120.0 . . ?
C14 C20 S1 118.8(5) . . ?
C19 C20 S1 121.6(6) . . ?
C19 C20 C14 119.5(7) . . ?
S1 C21 H21A 109.5 . . ?
S1 C21 H21B 109.5 . . ?
S1 C21 H21C 109.5 . . ?
H21A C21 H21B 109.5 . . ?
H21A C21 H21C 109.5 . . ?
H21B C21 H21C 109.5 . . ?
N2 C22 C9 125.3(6) . . ?
N2 C22 C23 108.1(6) . . ?
C9 C22 C23 126.2(5) . . ?
C22 C23 H23 126.1 . . ?
C24 C23 C22 107.8(6) . . ?
C24 C23 H23 126.1 . . ?
C23 C24 H24 126.8 . . ?
C23 C24 C25 106.4(6) . . ?
C25 C24 H24 126.8 . . ?
N2 C25 C24 110.1(6) . . ?
N2 C25 C26 122.1(6) . . ?
C24 C25 C26 127.8(6) . . ?
C27 C26 C25 118.9(6) . . ?
C27 C26 C32 119.2(6) . . ?
C32 C26 C25 121.9(6) . . ?
C26 C27 H27 118.9 . . ?
C26 C27 C28 122.1(7) . . ?
C28 C27 H27 118.9 . . ?
C27 C28 C29 121.0(8) . . ?
C30 C28 C27 116.7(7) . . ?
C30 C28 C29 122.3(7) . . ?
C28 C29 H29A 109.5 . . ?
C28 C29 H29B 109.5 . . ?
C28 C29 H29C 109.5 . . ?
H29A C29 H29B 109.5 . . ?
H29A C29 H29C 109.5 . . ?
H29B C29 H29C 109.5 . . ?
C28 C30 H30 119.0 . . ?
C31 C30 C28 122.0(7) . . ?
C31 C30 H30 119.0 . . ?
C30 C31 H31 119.4 . . ?
C32 C31 C30 121.1(7) . . ?
C32 C31 H31 119.4 . . ?
C26 C32 S2 118.0(5) . . ?
C31 C32 S2 123.2(6) . . ?
C31 C32 C26 118.8(7) . . ?
S2 C33 H33A 109.5 . . ?
S2 C33 H33B 109.5 . . ?
S2 C33 H33C 109.5 . . ?
H33A C33 H33B 109.5 . . ?
H33A C33 H33C 109.5 . . ?
H33B C33 H33C 109.5 . . ?
F7 C34 F8 105.7(12) . . ?
F7 C34 C35 111.4(9) . . ?
F8 C34 C35 111.3(10) . . ?
F9 C34 F7 107.6(11) . . ?
F9 C34 F8 109.7(12) . . ?
F9 C34 C35 110.9(10) . . ?
C36 C35 C34 118.0(8) . . ?
C36 C35 C41 122.0(7) . . ?
C36 C35 C34A 124.9(11) . . ?
C41 C35 C34 119.9(8) . . ?
C41 C35 C34A 113.1(11) . . ?
C35 C36 H36 121.2 . . ?
C37 C36 C35 117.6(6) . . ?
C37 C36 H36 121.2 . . ?
C36 C37 C38 122.4(9) . . ?
C36 C37 C39 122.4(7) . . ?
C36 C37 C38A 116.2(11) . . ?
C39 C37 C38 115.2(9) . . ?
C39 C37 C38A 121.4(11) . . ?
F10 C38 F11 107.7(14) . . ?
F10 C38 F12 101.7(14) . . ?
F10 C38 C37 112.7(12) . . ?
F11 C38 F12 108.4(15) . . ?
F11 C38 C37 113.6(11) . . ?
F12 C38 C37 112.0(12) . . ?
C37 C39 H39 120.2 . . ?
C40 C39 C37 119.6(7) . . ?
C40 C39 H39 120.2 . . ?
C39 C40 C42 120.1(6) . . ?
C41 C40 C39 119.1(6) . . ?
C41 C40 C42 120.8(6) . . ?
C35 C41 H41 120.4 . . ?
C40 C41 C35 119.3(7) . . ?
C40 C41 H41 120.4 . . ?
C43 C42 C40 114.2(5) . . ?
C55 C42 C40 115.8(6) . . ?
C55 C42 C43 129.9(5) . . ?
N4 C43 C42 124.4(5) . . ?
N4 C43 C44 109.0(6) . . ?
C44 C43 C42 126.2(6) . . ?
C43 C44 H44 126.4 . . ?
C45 C44 C43 107.2(6) . . ?
C45 C44 H44 126.4 . . ?
C44 C45 H45 126.5 . . ?
C44 C45 C46 106.9(6) . . ?
C46 C45 H45 126.5 . . ?
N4 C46 C45 109.7(6) . . ?
N4 C46 C47 122.7(6) . . ?
C45 C46 C47 127.6(6) . . ?
C48 C47 C46 120.6(6) . . ?
C48 C47 C53 117.9(6) . . ?
C53 C47 C46 121.5(6) . . ?
C47 C48 H48 117.5 . . ?
C49 C48 C47 125.1(7) . . ?
C49 C48 H48 117.5 . . ?
C48 C49 C50 123.3(8) . . ?
C48 C49 C51 116.1(7) . . ?
C51 C49 C50 120.5(7) . . ?
C49 C50 H50A 109.5 . . ?
C49 C50 H50B 109.5 . . ?
C49 C50 H50C 109.5 . . ?
H50A C50 H50B 109.5 . . ?
H50A C50 H50C 109.5 . . ?
H50B C50 H50C 109.5 . . ?
C49 C51 H51 119.3 . . ?
C52 C51 C49 121.4(7) . . ?
C52 C51 H51 119.3 . . ?
C51 C52 H52 119.1 . . ?
C51 C52 C53 121.8(7) . . ?
C53 C52 H52 119.1 . . ?
C47 C53 S4 120.0(5) . . ?
C52 C53 S4 122.6(6) . . ?
C52 C53 C47 117.4(7) . . ?
S4 C54 H54A 109.5 . . ?
S4 C54 H54B 109.5 . . ?
S4 C54 H54C 109.5 . . ?
H54A C54 H54B 109.5 . . ?
H54A C54 H54C 109.5 . . ?
H54B C54 H54C 109.5 . . ?
N3 C55 C56 107.2(5) . . ?
C42 C55 N3 124.4(6) . . ?
C42 C55 C56 128.2(6) . . ?
C55 C56 H56 126.0 . . ?
C57 C56 C55 108.0(6) . . ?
C57 C56 H56 126.0 . . ?
C56 C57 H57 126.6 . . ?
C56 C57 C58 106.9(6) . . ?
C58 C57 H57 126.6 . . ?
N3 C58 C57 110.7(6) . . ?
N3 C58 C59 121.9(5) . . ?
C57 C58 C59 127.2(6) . . ?
C01P C59 C58 122.2(6) . . ?
C01P C59 C60 118.7(6) . . ?
C60 C59 C58 119.1(6) . . ?
C59 C60 H60 118.6 . . ?
C61 C60 C59 122.8(7) . . ?
C61 C60 H60 118.6 . . ?
C60 C61 C62 122.3(8) . . ?
C63 C61 C60 116.7(8) . . ?
C63 C61 C62 121.0(7) . . ?
C61 C62 H62A 109.5 . . ?
C61 C62 H62B 109.5 . . ?
C61 C62 H62C 109.5 . . ?
H62A C62 H62B 109.5 . . ?
H62A C62 H62C 109.5 . . ?
H62B C62 H62C 109.5 . . ?
C61 C63 H63 118.7 . . ?
C64 C63 C61 122.7(7) . . ?
C64 C63 H63 118.7 . . ?
C01P C64 H64 120.0 . . ?
C63 C64 C01P 120.0(8) . . ?
C63 C64 H64 120.0 . . ?
S3 C65 H65A 109.5 . . ?
S3 C65 H65B 109.5 . . ?
S3 C65 H65C 109.5 . . ?
H65A C65 H65B 109.5 . . ?
H65A C65 H65C 109.5 . . ?
H65B C65 H65C 109.5 . . ?
F7A C34A C35 107.2(16) . . ?
F7A C34A F8A 115(2) . . ?
F8A C34A C35 115.3(18) . . ?
F9A C34A C35 113.1(16) . . ?
F9A C34A F7A 109(2) . . ?
F9A C34A F8A 97.9(19) . . ?
F10A C38A C37 112.2(15) . . ?
F10A C38A F11A 113(2) . . ?
F11A C38A C37 109.0(14) . . ?
F12A C38A C37 113.6(15) . . ?
F12A C38A F10A 107(2) . . ?
F12A C38A F11A 101.9(19) . . ?
F1A C5A C4 112.5(13) . . ?
F1A C5A F2A 102.8(15) . . ?
F1A C5A F3A 109.4(17) . . ?
F2A C5A C4 112.2(14) . . ?
F3A C5A C4 117.5(17) . . ?
F3A C5A F2A 101.0(19) . . ?
F4A C1A C2 107.1(15) . . ?
F5A C1A C2 114.7(16) . . ?
F5A C1A F4A 111(2) . . ?
F6A C1A C2 111.1(16) . . ?
F6A C1A F4A 112(2) . . ?
F6A C1A F5A 100(2) . . ?

loop_
_geom_bond_atom_site_label_1
_geom_bond_atom_site_label_2
_geom_bond_distance
_geom_bond_site_symmetry_2
_geom_bond_publ_flag
Zn1 N1 1.982(5) . ?
Zn1 N2 1.983(5) . ?
Zn1 N3 1.988(5) . ?
Zn1 N4 1.995(5) . ?
S1 C20 1.782(8) . ?
S1 C21 1.780(10) . ?
S2 C32 1.774(7) . ?
S2 C33 1.788(8) . ?
S3 C01P 1.771(8) . ?
S3 C65 1.736(10) . ?
S4 C53 1.763(7) . ?
S4 C54 1.805(10) . ?
F1 C5 1.343(11) . ?
F2 C5 1.382(11) . ?
F3 C5 1.307(11) . ?
F4 C1 1.328(11) . ?
F5 C1 1.342(11) . ?
F6 C1 1.330(11) . ?
F7 C34 1.358(11) . ?
F8 C34 1.365(12) . ?
F9 C34 1.346(11) . ?
F10 C38 1.345(12) . ?
F11 C38 1.353(12) . ?
F12 C38 1.354(13) . ?
N1 C10 1.396(7) . ?
N1 C13 1.354(8) . ?
N2 C22 1.388(7) . ?
N2 C25 1.355(8) . ?
N3 C55 1.413(7) . ?
N3 C58 1.338(7) . ?
N4 C43 1.399(7) . ?
N4 C46 1.340(8) . ?
C1 C2 1.501(10) . ?
C01P C59 1.395(9) . ?
C01P C64 1.398(10) . ?
C2 C3 1.347(10) . ?
C2 C8 1.399(9) . ?
C2 C1A 1.540(13) . ?
C3 H3 0.9300 . ?
C3 C4 1.380(9) . ?
C4 C5 1.505(11) . ?
C4 C6 1.392(8) . ?
C4 C5A 1.503(13) . ?
C6 H6 0.9300 . ?
C6 C7 1.382(9) . ?
C7 C8 1.374(8) . ?
C7 C9 1.512(8) . ?
C8 H8 0.9300 . ?
C9 C10 1.396(9) . ?
C9 C22 1.398(9) . ?
C10 C11 1.425(9) . ?
C11 H11 0.9300 . ?
C11 C12 1.347(9) . ?
C12 H12 0.9300 . ?
C12 C13 1.416(8) . ?
C13 C14 1.488(8) . ?
C14 C15 1.392(9) . ?
C14 C20 1.394(9) . ?
C15 H15 0.9300 . ?
C15 C16 1.388(9) . ?
C16 C17 1.504(11) . ?
C16 C18 1.373(11) . ?
C17 H17A 0.9600 . ?
C17 H17B 0.9600 . ?
C17 H17C 0.9600 . ?
C18 H18 0.9300 . ?
C18 C19 1.396(12) . ?
C19 H19 0.9300 . ?
C19 C20 1.379(10) . ?
C21 H21A 0.9600 . ?
C21 H21B 0.9600 . ?
C21 H21C 0.9600 . ?
C22 C23 1.424(9) . ?
C23 H23 0.9300 . ?
C23 C24 1.375(10) . ?
C24 H24 0.9300 . ?
C24 C25 1.422(9) . ?
C25 C26 1.464(9) . ?
C26 C27 1.395(9) . ?
C26 C32 1.409(9) . ?
C27 H27 0.9300 . ?
C27 C28 1.406(10) . ?
C28 C29 1.491(11) . ?
C28 C30 1.392(11) . ?
C29 H29A 0.9600 . ?
C29 H29B 0.9600 . ?
C29 H29C 0.9600 . ?
C30 H30 0.9300 . ?
C30 C31 1.381(10) . ?
C31 H31 0.9300 . ?
C31 C32 1.380(9) . ?
C33 H33A 0.9600 . ?
C33 H33B 0.9600 . ?
C33 H33C 0.9600 . ?
C34 C35 1.512(11) . ?
C35 C36 1.367(11) . ?
C35 C41 1.397(9) . ?
C35 C34A 1.526(14) . ?
C36 H36 0.9300 . ?
C36 C37 1.353(11) . ?
C37 C38 1.524(12) . ?
C37 C39 1.385(10) . ?
C37 C38A 1.530(13) . ?
C39 H39 0.9300 . ?
C39 C40 1.382(9) . ?
C40 C41 1.374(9) . ?
C40 C42 1.509(8) . ?
C41 H41 0.9300 . ?
C42 C43 1.413(9) . ?
C42 C55 1.388(8) . ?
C43 C44 1.408(9) . ?
C44 H44 0.9300 . ?
C44 C45 1.369(10) . ?
C45 H45 0.9300 . ?
C45 C46 1.434(9) . ?
C46 C47 1.469(9) . ?
C47 C48 1.382(9) . ?
C47 C53 1.417(9) . ?
C48 H48 0.9300 . ?
C48 C49 1.381(10) . ?
C49 C50 1.499(11) . ?
C49 C51 1.384(10) . ?
C50 H50A 0.9600 . ?
C50 H50B 0.9600 . ?
C50 H50C 0.9600 . ?
C51 H51 0.9300 . ?
C51 C52 1.379(10) . ?
C52 H52 0.9300 . ?
C52 C53 1.409(9) . ?
C54 H54A 0.9600 . ?
C54 H54B 0.9600 . ?
C54 H54C 0.9600 . ?
C55 C56 1.431(9) . ?
C56 H56 0.9300 . ?
C56 C57 1.360(9) . ?
C57 H57 0.9300 . ?
C57 C58 1.420(9) . ?
C58 C59 1.489(9) . ?
C59 C60 1.399(9) . ?
C60 H60 0.9300 . ?
C60 C61 1.387(9) . ?
C61 C62 1.503(11) . ?
C61 C63 1.378(11) . ?
C62 H62A 0.9600 . ?
C62 H62B 0.9600 . ?
C62 H62C 0.9600 . ?
C63 H63 0.9300 . ?
C63 C64 1.378(12) . ?
C64 H64 0.9300 . ?
C65 H65A 0.9600 . ?
C65 H65B 0.9600 . ?
C65 H65C 0.9600 . ?
F7A C34A 1.363(14) . ?
F8A C34A 1.377(14) . ?
F9A C34A 1.355(14) . ?
F10A C38A 1.362(13) . ?
F11A C38A 1.364(13) . ?
F12A C38A 1.361(14) . ?
F1A C5A 1.332(13) . ?
F2A C5A 1.374(13) . ?
F3A C5A 1.352(13) . ?
F4A C1A 1.375(14) . ?
F5A C1A 1.373(14) . ?
F6A C1A 1.361(14) . ?

loop_
_geom_torsion_atom_site_label_1
_geom_torsion_atom_site_label_2
_geom_torsion_atom_site_label_3
_geom_torsion_atom_site_label_4
_geom_torsion
_geom_torsion_site_symmetry_1
_geom_torsion_site_symmetry_2
_geom_torsion_site_symmetry_3
_geom_torsion_site_symmetry_4
_geom_torsion_publ_flag
Zn1 N1 C10 C9 -4.1(8) . . . . ?
Zn1 N1 C10 C11 -177.4(4) . . . . ?
Zn1 N1 C13 C12 176.9(5) . . . . ?
Zn1 N1 C13 C14 -3.7(9) . . . . ?
Zn1 N2 C22 C9 -4.1(9) . . . . ?
Zn1 N2 C22 C23 -177.8(5) . . . . ?
Zn1 N2 C25 C24 178.5(5) . . . . ?
Zn1 N2 C25 C26 0.5(10) . . . . ?
Zn1 N3 C55 C42 2.6(9) . . . . ?
Zn1 N3 C55 C56 177.9(4) . . . . ?
Zn1 N3 C58 C57 -176.5(5) . . . . ?
Zn1 N3 C58 C59 0.6(9) . . . . ?
Zn1 N4 C43 C42 9.1(8) . . . . ?
Zn1 N4 C43 C44 -177.2(5) . . . . ?
Zn1 N4 C46 C45 176.2(5) . . . . ?
Zn1 N4 C46 C47 -3.6(10) . . . . ?
S3 C01P C59 C58 -1.7(10) . . . . ?
S3 C01P C59 C60 177.4(6) . . . . ?
S3 C01P C64 C63 -176.8(7) . . . . ?
F4 C1 C2 C3 -6.1(17) . . . . ?
F4 C1 C2 C8 174.0(12) . . . . ?
F5 C1 C2 C3 -121.2(13) . . . . ?
F5 C1 C2 C8 59.0(15) . . . . ?
F6 C1 C2 C3 118.1(13) . . . . ?
F6 C1 C2 C8 -61.8(14) . . . . ?
F7 C34 C35 C36 -155.1(12) . . . . ?
F7 C34 C35 C41 27.8(16) . . . . ?
F8 C34 C35 C36 87.1(13) . . . . ?
F8 C34 C35 C41 -90.0(13) . . . . ?
F9 C34 C35 C36 -35.3(16) . . . . ?
F9 C34 C35 C41 147.6(11) . . . . ?
N1 C10 C11 C12 1.5(8) . . . . ?
N1 C13 C14 C15 -69.2(9) . . . . ?
N1 C13 C14 C20 112.2(7) . . . . ?
N2 C22 C23 C24 -0.3(8) . . . . ?
N2 C25 C26 C27 -58.2(9) . . . . ?
N2 C25 C26 C32 122.8(7) . . . . ?
N3 C55 C56 C57 -2.7(8) . . . . ?
N3 C58 C59 C01P -121.2(7) . . . . ?
N3 C58 C59 C60 59.7(9) . . . . ?
N4 C43 C44 C45 0.0(9) . . . . ?
N4 C46 C47 C48 53.0(10) . . . . ?
N4 C46 C47 C53 -126.7(7) . . . . ?
C1 C2 C3 C4 -177.8(9) . . . . ?
C1 C2 C8 C7 178.9(8) . . . . ?
C01P C59 C60 C61 -0.3(11) . . . . ?
C2 C3 C4 C5 -175.5(10) . . . . ?
C2 C3 C4 C6 -3.6(13) . . . . ?
C2 C3 C4 C5A 171.6(11) . . . . ?
C3 C2 C8 C7 -0.9(13) . . . . ?
C3 C2 C1A F4A 49(2) . . . . ?
C3 C2 C1A F5A -75(2) . . . . ?
C3 C2 C1A F6A 172(2) . . . . ?
C3 C4 C5 F1 -64.2(14) . . . . ?
C3 C4 C5 F2 51.1(14) . . . . ?
C3 C4 C5 F3 168.9(10) . . . . ?
C3 C4 C6 C7 4.0(12) . . . . ?
C3 C4 C5A F1A -144.1(15) . . . . ?
C3 C4 C5A F2A -29(2) . . . . ?
C3 C4 C5A F3A 88(2) . . . . ?
C4 C6 C7 C8 -2.8(11) . . . . ?
C4 C6 C7 C9 176.6(7) . . . . ?
C5 C4 C6 C7 176.1(9) . . . . ?
C6 C4 C5 F1 123.8(12) . . . . ?
C6 C4 C5 F2 -121.0(10) . . . . ?
C6 C4 C5 F3 -3.2(16) . . . . ?
C6 C4 C5A F1A 31(2) . . . . ?
C6 C4 C5A F2A 146.3(14) . . . . ?
C6 C4 C5A F3A -97.4(19) . . . . ?
C6 C7 C8 C2 1.2(11) . . . . ?
C6 C7 C9 C10 116.2(7) . . . . ?
C6 C7 C9 C22 -64.6(8) . . . . ?
C7 C9 C10 N1 -178.8(6) . . . . ?
C7 C9 C10 C11 -6.9(10) . . . . ?
C7 C9 C22 N2 -176.6(6) . . . . ?
C7 C9 C22 C23 -4.0(10) . . . . ?
C8 C2 C3 C4 2.1(14) . . . . ?
C8 C2 C1A F4A -137.7(17) . . . . ?
C8 C2 C1A F5A 98(2) . . . . ?
C8 C2 C1A F6A -15(3) . . . . ?
C8 C7 C9 C10 -64.5(9) . . . . ?
C8 C7 C9 C22 114.7(7) . . . . ?
C9 C7 C8 C2 -178.1(7) . . . . ?
C9 C10 C11 C12 -171.5(7) . . . . ?
C9 C22 C23 C24 -173.9(7) . . . . ?
C10 N1 C13 C12 2.0(8) . . . . ?
C10 N1 C13 C14 -178.5(6) . . . . ?
C10 C9 C22 N2 2.5(11) . . . . ?
C10 C9 C22 C23 175.1(7) . . . . ?
C10 C11 C12 C13 -0.3(9) . . . . ?
C11 C12 C13 N1 -1.1(9) . . . . ?
C11 C12 C13 C14 179.5(7) . . . . ?
C12 C13 C14 C15 110.2(8) . . . . ?
C12 C13 C14 C20 -68.5(10) . . . . ?
C13 N1 C10 C9 171.1(6) . . . . ?
C13 N1 C10 C11 -2.1(7) . . . . ?
C13 C14 C15 C16 -178.8(6) . . . . ?
C13 C14 C20 S1 0.7(9) . . . . ?
C13 C14 C20 C19 177.5(7) . . . . ?
C14 C15 C16 C17 177.7(7) . . . . ?
C14 C15 C16 C18 1.5(11) . . . . ?
C15 C14 C20 S1 -178.0(5) . . . . ?
C15 C14 C20 C19 -1.1(10) . . . . ?
C15 C16 C18 C19 -1.7(12) . . . . ?
C16 C18 C19 C20 0.5(13) . . . . ?
C17 C16 C18 C19 -177.8(8) . . . . ?
C18 C19 C20 S1 177.7(6) . . . . ?
C18 C19 C20 C14 0.9(12) . . . . ?
C20 C14 C15 C16 -0.1(10) . . . . ?
C21 S1 C20 C14 -145.3(7) . . . . ?
C21 S1 C20 C19 37.9(8) . . . . ?
C22 N2 C25 C24 2.3(8) . . . . ?
C22 N2 C25 C26 -175.7(6) . . . . ?
C22 C9 C10 N1 2.1(11) . . . . ?
C22 C9 C10 C11 174.0(7) . . . . ?
C22 C23 C24 C25 1.6(9) . . . . ?
C23 C24 C25 N2 -2.4(9) . . . . ?
C23 C24 C25 C26 175.4(7) . . . . ?
C24 C25 C26 C27 124.2(8) . . . . ?
C24 C25 C26 C32 -54.8(11) . . . . ?
C25 N2 C22 C9 172.5(6) . . . . ?
C25 N2 C22 C23 -1.2(7) . . . . ?
C25 C26 C27 C28 -179.6(7) . . . . ?
C25 C26 C32 S2 0.2(9) . . . . ?
C25 C26 C32 C31 178.7(7) . . . . ?
C26 C27 C28 C29 179.3(7) . . . . ?
C26 C27 C28 C30 0.0(11) . . . . ?
C27 C26 C32 S2 -178.8(5) . . . . ?
C27 C26 C32 C31 -0.3(10) . . . . ?
C27 C28 C30 C31 1.5(12) . . . . ?
C28 C30 C31 C32 -2.3(14) . . . . ?
C29 C28 C30 C31 -177.8(8) . . . . ?
C30 C31 C32 S2 -179.9(7) . . . . ?
C30 C31 C32 C26 1.7(12) . . . . ?
C32 C26 C27 C28 -0.5(11) . . . . ?
C33 S2 C32 C26 -167.8(6) . . . . ?
C33 S2 C32 C31 13.8(8) . . . . ?
C34 C35 C36 C37 -178.0(10) . . . . ?
C34 C35 C41 C40 177.4(9) . . . . ?
C35 C36 C37 C38 179.0(11) . . . . ?
C35 C36 C37 C39 0.4(14) . . . . ?
C35 C36 C37 C38A 179.1(11) . . . . ?
C36 C35 C41 C40 0.4(14) . . . . ?
C36 C35 C34A F7A -94(2) . . . . ?
C36 C35 C34A F8A 137(2) . . . . ?
C36 C35 C34A F9A 26(3) . . . . ?
C36 C37 C38 F10 6(2) . . . . ?
C36 C37 C38 F11 -116.9(15) . . . . ?
C36 C37 C38 F12 119.8(14) . . . . ?
C36 C37 C39 C40 0.6(14) . . . . ?
C36 C37 C38A F10A 59(2) . . . . ?
C36 C37 C38A F11A -67(2) . . . . ?
C36 C37 C38A F12A 179.9(18) . . . . ?
C37 C39 C40 C41 -1.1(12) . . . . ?
C37 C39 C40 C42 178.0(7) . . . . ?
C38 C37 C39 C40 -178.1(9) . . . . ?
C39 C37 C38 F10 -175.4(14) . . . . ?
C39 C37 C38 F11 61.8(17) . . . . ?
C39 C37 C38 F12 -61.4(17) . . . . ?
C39 C37 C38A F10A -122(2) . . . . ?
C39 C37 C38A F11A 111.5(19) . . . . ?
C39 C37 C38A F12A -1(2) . . . . ?
C39 C40 C41 C35 0.6(11) . . . . ?
C39 C40 C42 C43 -101.1(8) . . . . ?
C39 C40 C42 C55 82.3(8) . . . . ?
C40 C42 C43 N4 176.9(6) . . . . ?
C40 C42 C43 C44 4.3(10) . . . . ?
C40 C42 C55 N3 176.4(6) . . . . ?
C40 C42 C55 C56 2.1(11) . . . . ?
C41 C35 C36 C37 -0.9(14) . . . . ?
C41 C35 C34A F7A 84(2) . . . . ?
C41 C35 C34A F8A -45(2) . . . . ?
C41 C35 C34A F9A -156.2(19) . . . . ?
C41 C40 C42 C43 77.9(8) . . . . ?
C41 C40 C42 C55 -98.6(8) . . . . ?
C42 C40 C41 C35 -178.5(7) . . . . ?
C42 C43 C44 C45 173.6(7) . . . . ?
C42 C55 C56 C57 172.4(7) . . . . ?
C43 N4 C46 C45 -1.9(8) . . . . ?
C43 N4 C46 C47 178.3(6) . . . . ?
C43 C42 C55 N3 0.5(11) . . . . ?
C43 C42 C55 C56 -173.8(7) . . . . ?
C43 C44 C45 C46 -1.1(9) . . . . ?
C44 C45 C46 N4 1.9(9) . . . . ?
C44 C45 C46 C47 -178.3(7) . . . . ?
C45 C46 C47 C48 -126.8(8) . . . . ?
C45 C46 C47 C53 53.6(11) . . . . ?
C46 N4 C43 C42 -172.5(6) . . . . ?
C46 N4 C43 C44 1.2(8) . . . . ?
C46 C47 C48 C49 180.0(7) . . . . ?
C46 C47 C53 S4 -3.2(9) . . . . ?
C46 C47 C53 C52 176.2(6) . . . . ?
C47 C48 C49 C50 -171.7(7) . . . . ?
C47 C48 C49 C51 4.7(11) . . . . ?
C48 C47 C53 S4 177.1(5) . . . . ?
C48 C47 C53 C52 -3.5(10) . . . . ?
C48 C49 C51 C52 -5.2(11) . . . . ?
C49 C51 C52 C53 1.6(11) . . . . ?
C50 C49 C51 C52 171.3(7) . . . . ?
C51 C52 C53 S4 -177.7(6) . . . . ?
C51 C52 C53 C47 2.9(11) . . . . ?
C53 C47 C48 C49 -0.4(11) . . . . ?
C54 S4 C53 C47 -170.9(7) . . . . ?
C54 S4 C53 C52 9.8(8) . . . . ?
C55 N3 C58 C57 -2.3(7) . . . . ?
C55 N3 C58 C59 174.8(6) . . . . ?
C55 C42 C43 N4 -7.2(11) . . . . ?
C55 C42 C43 C44 -179.7(7) . . . . ?
C55 C56 C57 C58 1.3(9) . . . . ?
C56 C57 C58 N3 0.6(8) . . . . ?
C56 C57 C58 C59 -176.3(7) . . . . ?
C57 C58 C59 C01P 55.3(10) . . . . ?
C57 C58 C59 C60 -123.7(8) . . . . ?
C58 N3 C55 C42 -172.3(6) . . . . ?
C58 N3 C55 C56 3.0(7) . . . . ?
C58 C59 C60 C61 178.8(7) . . . . ?
C59 C01P C64 C63 2.3(13) . . . . ?
C59 C60 C61 C62 -175.9(7) . . . . ?
C59 C60 C61 C63 1.9(12) . . . . ?
C60 C61 C63 C64 -1.4(13) . . . . ?
C61 C63 C64 C01P -0.7(15) . . . . ?
C62 C61 C63 C64 176.5(9) . . . . ?
C64 C01P C59 C58 179.1(7) . . . . ?
C64 C01P C59 C60 -1.8(11) . . . . ?
C65 S3 C01P C59 154.3(7) . . . . ?
C65 S3 C01P C64 -26.6(9) . . . . ?
C34A C35 C36 C37 177.1(13) . . . . ?
C34A C35 C41 C40 -177.8(11) . . . . ?
C38A C37 C39 C40 -178.0(11) . . . . ?
C5A C4 C6 C7 -170.9(12) . . . . ?
C1A C2 C3 C4 175.5(12) . . . . ?
C1A C2 C8 C7 -173.8(12) . . . . ?

loop_
_smtbx_masks_void_nr
_smtbx_masks_void_average_x
_smtbx_masks_void_average_y
_smtbx_masks_void_average_z
_smtbx_masks_void_volume
_smtbx_masks_void_count_electrons
_smtbx_masks_void_content
1 0.090 0.076 0.199 203.7 40.5 '1 C4H8O'
2 -0.090 0.576 0.301 203.7 40.6 '1 C4H8O'
3 0.410 0.924 0.699 203.7 40.4 '1 C4H8O'
4 0.220 0.232 0.381 9.8 0.0 ?
5 0.280 0.768 0.881 9.8 0.0 ?
6 0.590 0.424 0.801 203.7 40.5 '1 C4H8O'
7 0.720 0.268 0.619 9.8 0.0 ?
8 0.780 0.732 0.119 9.8 0.0 ?
